data_7718245
loop_
_publ_author_name
'Nicasio, Antonio I.'
'Somerville, Rosie J.'
'Sahag&#xfa;n, Pablo'
'Soto, Enrique'
'L&#xf3;pez-Serrano, Joaqu&#xed;n'
'Campos, Jes&#xfa;s'

_publ_section_title
;
 Carbon-carbon bond formation and cleavage at redox active
 bis(pyridylimino)isoindole (BPI) germylene compounds.
;
_journal_issue 7
_journal_name_full 'Dalton transactions (Cambridge, England : 2003)'
_journal_page_first 3039
_journal_page_last 3046
_journal_paper_doi 10.1039/d4dt03489a
_journal_volume 54
_journal_year 2025
_chemical_formula_sum 'C44 H42 Ge2 N10 O'
_chemical_formula_weight 872.05
_space_group_crystal_system triclinic
_space_group_IT_number 2
_space_group_name_Hall '-P 1'
_space_group_name_H-M_alt 'P -1'
_atom_sites_solution_hydrogens geom
_audit_creation_method SHELXL-2014/7
_audit_update_record
;
2024-11-15 deposited with the CCDC.	2025-01-03 downloaded from the CCDC.
;
_cell_angle_alpha 91.942(2)
_cell_angle_beta 94.075(2)
_cell_angle_gamma 107.720(2)
_cell_formula_units_Z 2
_cell_length_a 9.5726(5)
_cell_length_b 12.0978(6)
_cell_length_c 17.3933(10)
_cell_measurement_reflns_used 9954
_cell_measurement_temperature 193(2)
_cell_measurement_theta_max 27.14
_cell_measurement_theta_min 2.35
_cell_volume 1910.59(18)
_computing_cell_refinement 'Bruker APEX3'
_computing_data_collection 'Bruker APEX3'
_computing_data_reduction 'Bruker APEX3'
_computing_structure_refinement 'SHELXL-2014/7 (Sheldrick, 2014)'
_computing_structure_solution 'SHELXT 2014/5 (Sheldrick, 2014)'
_diffrn_ambient_temperature 193(2)
_diffrn_measured_fraction_theta_full 0.996
_diffrn_measured_fraction_theta_max 0.963
_diffrn_measurement_device_type 'Bruker D8Quest'
_diffrn_measurement_method '\f and \w scans'
_diffrn_radiation_type MoK\a
_diffrn_radiation_wavelength 0.71073
_diffrn_reflns_av_R_equivalents 0.0934
_diffrn_reflns_av_unetI/netI 0.0527
_diffrn_reflns_Laue_measured_fraction_full 0.996
_diffrn_reflns_Laue_measured_fraction_max 0.963
_diffrn_reflns_limit_h_max 12
_diffrn_reflns_limit_h_min -12
_diffrn_reflns_limit_k_max 15
_diffrn_reflns_limit_k_min -15
_diffrn_reflns_limit_l_max 22
_diffrn_reflns_limit_l_min -22
_diffrn_reflns_number 66814
_diffrn_reflns_point_group_measured_fraction_full 0.996
_diffrn_reflns_point_group_measured_fraction_max 0.963
_diffrn_reflns_theta_full 25.242
_diffrn_reflns_theta_max 27.158
_diffrn_reflns_theta_min 2.067
_diffrn_source 'IuS 3.0 Microfocus Source'
_exptl_absorpt_coefficient_mu 1.625
_exptl_absorpt_correction_T_max 0.7455
_exptl_absorpt_correction_T_min 0.6419
_exptl_absorpt_correction_type multi-scan
_exptl_absorpt_process_details ' Apex3 v2016.9-0 (Bruker, 2016)'
_exptl_crystal_colour yellow
_exptl_crystal_density_diffrn 1.516
_exptl_crystal_description plate
_exptl_crystal_F_000 896
_exptl_crystal_size_max 0.17
_exptl_crystal_size_mid 0.16
_exptl_crystal_size_min 0.09
_refine_diff_density_max 0.690
_refine_diff_density_min -0.714
_refine_diff_density_rms 0.103
_refine_ls_extinction_method none
_refine_ls_goodness_of_fit_ref 1.258
_refine_ls_hydrogen_treatment constr
_refine_ls_matrix_type full
_refine_ls_number_parameters 516
_refine_ls_number_reflns 8180
_refine_ls_number_restraints 2
_refine_ls_restrained_S_all 1.269
_refine_ls_R_factor_all 0.0887
_refine_ls_R_factor_gt 0.0669
_refine_ls_shift/su_max 0.001
_refine_ls_shift/su_mean 0.000
_refine_ls_structure_factor_coef Fsqd
_refine_ls_weighting_details 'w=1/[\s^2^(Fo^2^)+6.7837P] where P=(Fo^2^+2Fc^2^)/3'
_refine_ls_weighting_scheme calc
_refine_ls_wR_factor_gt 0.1093
_refine_ls_wR_factor_ref 0.1164
_reflns_Friedel_coverage 0.000
_reflns_number_gt 6473
_reflns_number_total 8180
_reflns_threshold_expression 'I > 2\s(I)'
_cod_data_source_file d4dt03489a3.cif
_cod_data_source_block jcm09823a
_cod_original_cell_volume 1910.58(18)
_cod_database_code 7718245
_shelx_shelxl_version_number 2014/7
_shelx_space_group_comment
;
The symmetry employed for this shelxl refinement is uniquely defined
by the following loop, which should always be used as a source of
symmetry information in preference to the above space-group names.
They are only intended as comments.
;

loop_
_space_group_symop_operation_xyz
'x, y, z'
'-x, -y, -z'

loop_
_atom_site_label
_atom_site_type_symbol
_atom_site_fract_x
_atom_site_fract_y
_atom_site_fract_z
_atom_site_U_iso_or_equiv
_atom_site_adp_type
_atom_site_occupancy
_atom_site_site_symmetry_order
_atom_site_calc_flag
_atom_site_refinement_flags_posn
_atom_site_refinement_flags_adp
_atom_site_refinement_flags_occupancy
_atom_site_disorder_assembly
_atom_site_disorder_group
Ge1 Ge 0.85790(5) 0.27931(4) 0.86444(3) 0.01896(12) Uani 1 1 d . . . . .
Ge2 Ge 0.76230(5) 0.16900(4) 0.64388(3) 0.01975(12) Uani 1 1 d . . . . .
N1 N 0.7853(4) 0.3966(3) 0.81878(19) 0.0174(7) Uani 1 1 d . . . . .
N9 N 0.6660(4) 0.1826(3) 0.81632(19) 0.0174(7) Uani 1 1 d . . . . .
N8 N 0.6532(4) 0.1534(3) 0.5294(2) 0.0224(8) Uani 1 1 d . . . . .
N4 N 0.8106(4) 0.3300(3) 0.6870(2) 0.0182(8) Uani 1 1 d . . . . .
N5 N 0.9910(4) 0.3781(3) 0.6047(2) 0.0216(8) Uani 1 1 d . . . . .
H5 H 0.9588 0.3049 0.5872 0.026 Uiso 1 1 calc DR U . . .
N3 N 0.8315(4) 0.3581(3) 0.9726(2) 0.0226(8) Uani 1 1 d . . . . .
N6 N 0.5740(4) 0.1665(3) 0.6794(2) 0.0178(8) Uani 1 1 d . . . . .
N10 N 0.6739(4) 0.0494(3) 0.9042(2) 0.0231(8) Uani 1 1 d . . . . .
H10 H 0.7549 0.1011 0.9252 0.028 Uiso 1 1 calc DR U . . .
N7 N 0.4199(4) 0.1712(3) 0.5650(2) 0.0240(8) Uani 1 1 d . . . . .
N2 N 0.7111(4) 0.4944(3) 0.9234(2) 0.0259(9) Uani 1 1 d . . . . .
C35 C 0.6009(5) 0.0744(4) 0.8420(2) 0.0190(9) Uani 1 1 d . . . . .
C22 C 0.4448(5) 0.2395(4) 0.7658(2) 0.0180(9) Uani 1 1 d . . . . .
C23 C 0.3855(5) 0.2697(4) 0.8298(3) 0.0226(10) Uani 1 1 d . . . . .
H23 H 0.4400 0.2860 0.8788 0.027 Uiso 1 1 calc R U . . .
C15 C 0.9267(5) 0.4148(4) 0.6620(2) 0.0192(9) Uani 1 1 d . . . . .
C2 C 0.6418(5) 0.4461(4) 0.7208(3) 0.0192(9) Uani 1 1 d . . . . .
C7 C 0.6387(5) 0.5096(4) 0.7883(3) 0.0229(10) Uani 1 1 d . . . . .
C27 C 0.3638(5) 0.2139(4) 0.6946(2) 0.0197(9) Uani 1 1 d . . . . .
C16 C 0.9767(5) 0.5299(4) 0.6915(3) 0.0242(10) Uani 1 1 d . . . . .
H16 H 0.9323 0.5548 0.7331 0.029 Uiso 1 1 calc R U . . .
C21 C 0.5961(5) 0.2299(4) 0.7555(2) 0.0172(9) Uani 1 1 d . . . . .
C8 C 0.7182(5) 0.4673(4) 0.8507(3) 0.0207(9) Uani 1 1 d . . . . .
C1 C 0.7149(5) 0.3555(4) 0.7408(2) 0.0172(9) Uani 1 1 d . . . . .
C28 C 0.4558(5) 0.1803(4) 0.6394(2) 0.0194(9) Uani 1 1 d . . . . .
C26 C 0.2242(5) 0.2242(4) 0.6840(3) 0.0267(10) Uani 1 1 d . . . . .
H26 H 0.1712 0.2102 0.6345 0.032 Uiso 1 1 calc R U . . .
C9 C 0.7659(5) 0.4424(4) 0.9819(3) 0.0255(10) Uani 1 1 d . . . . .
C38 C 0.4965(6) -0.1365(4) 0.9046(3) 0.0337(12) Uani 1 1 d . . . . .
H38 H 0.4625 -0.2093 0.9272 0.040 Uiso 1 1 calc R U . . .
C39 C 0.6234(6) -0.0543(4) 0.9344(3) 0.0302(11) Uani 1 1 d . . . . .
C37 C 0.4190(6) -0.1113(4) 0.8411(3) 0.0299(11) Uani 1 1 d . . . . .
H37 H 0.3302 -0.1667 0.8197 0.036 Uiso 1 1 calc R U . . .
C29 C 0.5130(5) 0.1560(4) 0.5123(2) 0.0213(9) Uani 1 1 d . . . . .
C19 C 1.1041(5) 0.4526(4) 0.5740(3) 0.0261(10) Uani 1 1 d . . . . .
C3 C 0.5792(5) 0.4689(4) 0.6514(3) 0.0255(10) Uani 1 1 d . . . . .
H3 H 0.5820 0.4265 0.6049 0.031 Uiso 1 1 calc R U . . .
C18 C 1.1556(5) 0.5679(4) 0.5991(3) 0.0309(11) Uani 1 1 d . . . . .
H18 H 1.2341 0.6203 0.5758 0.037 Uiso 1 1 calc R U . . .
C25 C 0.1643(5) 0.2557(4) 0.7482(3) 0.0283(11) Uani 1 1 d . . . . .
H25 H 0.0685 0.2637 0.7429 0.034 Uiso 1 1 calc R U . . .
O1 O 1.0395(5) 0.8433(4) 0.7487(3) 0.0654(14) Uani 1 1 d . . . . .
C33 C 0.7305(6) 0.1306(4) 0.4709(3) 0.0274(11) Uani 1 1 d . . . . .
C17 C 1.0913(5) 0.6066(4) 0.6590(3) 0.0298(11) Uani 1 1 d . . . . .
H17 H 1.1263 0.6857 0.6777 0.036 Uiso 1 1 calc R U . . .
C6 C 0.5675(5) 0.5932(4) 0.7903(3) 0.0303(11) Uani 1 1 d . . . . .
H6 H 0.5619 0.6335 0.8372 0.036 Uiso 1 1 calc R U . . .
C24 C 0.2426(5) 0.2756(4) 0.8201(3) 0.0280(11) Uani 1 1 d . . . . .
H24 H 0.1976 0.2937 0.8637 0.034 Uiso 1 1 calc R U . . .
C31 C 0.5342(6) 0.1242(4) 0.3778(3) 0.0332(12) Uani 1 1 d . . . . .
H31 H 0.4941 0.1160 0.3256 0.040 Uiso 1 1 calc R U . . .
C36 C 0.4706(5) -0.0057(4) 0.8089(3) 0.0237(10) Uani 1 1 d . . . . .
H36 H 0.4186 0.0124 0.7650 0.028 Uiso 1 1 calc R U . . .
C5 C 0.5047(6) 0.6155(5) 0.7206(3) 0.0376(13) Uani 1 1 d . . . . .
H5A H 0.4555 0.6728 0.7197 0.045 Uiso 1 1 calc R U . . .
C13 C 0.8901(6) 0.3197(4) 1.0366(3) 0.0300(11) Uani 1 1 d . . . . .
C32 C 0.6722(6) 0.1165(4) 0.3953(3) 0.0317(12) Uani 1 1 d . . . . .
H32 H 0.7278 0.1015 0.3554 0.038 Uiso 1 1 calc R U . . .
C30 C 0.4545(6) 0.1437(4) 0.4355(3) 0.0295(11) Uani 1 1 d . . . . .
H30 H 0.3585 0.1491 0.4236 0.035 Uiso 1 1 calc R U . . .
C20 C 1.1738(6) 0.4049(5) 0.5116(3) 0.0371(13) Uani 1 1 d . . . . .
H20A H 1.2269 0.3544 0.5339 0.056 Uiso 1 1 calc R U . . .
H20B H 1.2428 0.4692 0.4878 0.056 Uiso 1 1 calc R U . . .
H20C H 1.0973 0.3600 0.4723 0.056 Uiso 1 1 calc R U . . .
C11 C 0.8038(7) 0.4399(5) 1.1195(3) 0.0419(14) Uani 1 1 d . . . . .
H11 H 0.7925 0.4666 1.1699 0.050 Uiso 1 1 calc R U . . .
C34 C 0.8786(6) 0.1154(5) 0.4901(3) 0.0449(15) Uani 1 1 d . . . . .
H34A H 0.9197 0.0997 0.4423 0.067 Uiso 1 1 calc R U . . .
H34B H 0.9447 0.1866 0.5171 0.067 Uiso 1 1 calc DR U . . .
H34C H 0.8683 0.0501 0.5233 0.067 Uiso 1 1 calc R U . . .
C12 C 0.8778(6) 0.3606(5) 1.1096(3) 0.0362(13) Uani 1 1 d . . . . .
H12 H 0.9206 0.3338 1.1533 0.043 Uiso 1 1 calc R U . . .
C10 C 0.7464(6) 0.4804(5) 1.0564(3) 0.0370(13) Uani 1 1 d . . . . .
H10A H 0.6932 0.5344 1.0629 0.044 Uiso 1 1 calc R U . . .
C4 C 0.5121(6) 0.5558(4) 0.6521(3) 0.0345(12) Uani 1 1 d . . . . .
H4 H 0.4706 0.5748 0.6050 0.041 Uiso 1 1 calc R U . . .
C14 C 0.9756(7) 0.2359(5) 1.0259(3) 0.0450(15) Uani 1 1 d . . . . .
H14A H 1.0103 0.2165 1.0765 0.068 Uiso 1 1 calc R U . . .
H14B H 0.9122 0.1650 0.9975 0.068 Uiso 1 1 calc DR U . . .
H14C H 1.0602 0.2715 0.9967 0.068 Uiso 1 1 calc R U . . .
C40 C 0.7125(7) -0.0762(5) 1.0037(3) 0.0484(15) Uani 1 1 d . . . . .
H40A H 0.8175 -0.0467 0.9959 0.073 Uiso 1 1 calc R U . . .
H40B H 0.6852 -0.1599 1.0107 0.073 Uiso 1 1 calc R U . . .
H40C H 0.6928 -0.0364 1.0498 0.073 Uiso 1 1 calc R U . . .
C43 C 0.9403(7) 0.9755(5) 0.8072(4) 0.0538(17) Uani 1 1 d . . . . .
H43A H 0.9344 0.9724 0.8638 0.065 Uiso 1 1 calc R U . . .
H43B H 0.9370 1.0526 0.7915 0.065 Uiso 1 1 calc R U . . .
C44 C 1.0776(7) 0.9532(6) 0.7846(5) 0.063(2) Uani 1 1 d . . . . .
H44A H 1.1273 1.0119 0.7490 0.075 Uiso 1 1 calc R U . . .
H44B H 1.1462 0.9586 0.8309 0.075 Uiso 1 1 calc R U . . .
C42 C 0.8202(8) 0.8825(7) 0.7662(6) 0.085(3) Uani 1 1 d . . . . .
H42A H 0.7561 0.8357 0.8031 0.102 Uiso 1 1 calc R U . . .
H42B H 0.7597 0.9153 0.7306 0.102 Uiso 1 1 calc R U . . .
C41 C 0.8899(8) 0.8111(8) 0.7230(6) 0.093(3) Uani 1 1 d . . . . .
H41A H 0.8425 0.7279 0.7312 0.112 Uiso 1 1 calc R U . . .
H41B H 0.8784 0.8227 0.6671 0.112 Uiso 1 1 calc R U . . .

loop_
_atom_site_aniso_label
_atom_site_aniso_U_11
_atom_site_aniso_U_22
_atom_site_aniso_U_33
_atom_site_aniso_U_23
_atom_site_aniso_U_13
_atom_site_aniso_U_12
Ge1 0.0149(2) 0.0237(3) 0.0185(2) -0.00038(19) -0.00136(18) 0.0071(2)
Ge2 0.0178(3) 0.0230(3) 0.0193(2) -0.00120(19) 0.00163(19) 0.0077(2)
N1 0.0163(19) 0.0199(19) 0.0155(18) -0.0013(14) 0.0001(14) 0.0055(15)
N9 0.0177(19) 0.0188(19) 0.0155(18) 0.0019(14) -0.0008(14) 0.0058(15)
N8 0.027(2) 0.0189(19) 0.0191(19) -0.0027(15) 0.0027(16) 0.0033(17)
N4 0.0162(19) 0.0205(19) 0.0163(18) -0.0027(14) 0.0061(14) 0.0025(15)
N5 0.020(2) 0.024(2) 0.0198(19) 0.0009(15) 0.0020(15) 0.0050(17)
N3 0.023(2) 0.023(2) 0.0180(19) -0.0017(15) -0.0017(16) 0.0024(17)
N6 0.0170(19) 0.0204(19) 0.0152(18) 0.0000(14) 0.0017(14) 0.0047(16)
N10 0.021(2) 0.027(2) 0.0206(19) 0.0015(16) 0.0005(16) 0.0067(17)
N7 0.026(2) 0.027(2) 0.0186(19) -0.0002(16) -0.0023(16) 0.0091(18)
N2 0.028(2) 0.025(2) 0.024(2) -0.0032(16) 0.0029(17) 0.0084(18)
C35 0.022(2) 0.022(2) 0.017(2) 0.0022(17) 0.0073(17) 0.0103(19)
C22 0.016(2) 0.018(2) 0.020(2) 0.0016(17) 0.0029(17) 0.0042(18)
C23 0.021(2) 0.023(2) 0.022(2) 0.0000(18) -0.0004(18) 0.005(2)
C15 0.016(2) 0.026(2) 0.016(2) 0.0043(17) -0.0015(17) 0.0069(19)
C2 0.015(2) 0.017(2) 0.025(2) 0.0044(18) 0.0026(18) 0.0029(18)
C7 0.020(2) 0.020(2) 0.028(2) 0.0034(19) 0.0052(19) 0.0043(19)
C27 0.015(2) 0.020(2) 0.022(2) 0.0023(17) 0.0035(17) 0.0025(18)
C16 0.020(2) 0.028(3) 0.024(2) 0.0022(19) 0.0006(19) 0.007(2)
C21 0.017(2) 0.017(2) 0.016(2) -0.0013(16) 0.0010(17) 0.0030(18)
C8 0.019(2) 0.018(2) 0.023(2) -0.0007(17) 0.0034(18) 0.0027(19)
C1 0.013(2) 0.021(2) 0.016(2) 0.0013(17) 0.0002(16) 0.0035(18)
C28 0.016(2) 0.019(2) 0.021(2) 0.0027(17) 0.0005(17) 0.0013(18)
C26 0.019(2) 0.033(3) 0.028(3) 0.007(2) 0.000(2) 0.009(2)
C9 0.024(3) 0.023(2) 0.024(2) -0.0037(19) 0.0003(19) 0.001(2)
C38 0.037(3) 0.025(3) 0.039(3) 0.012(2) 0.011(2) 0.006(2)
C39 0.039(3) 0.029(3) 0.027(3) 0.010(2) 0.010(2) 0.015(2)
C37 0.028(3) 0.022(3) 0.035(3) -0.001(2) 0.006(2) 0.001(2)
C29 0.027(3) 0.015(2) 0.020(2) -0.0012(17) -0.0003(19) 0.0041(19)
C19 0.019(2) 0.038(3) 0.023(2) 0.012(2) 0.0061(19) 0.010(2)
C3 0.024(3) 0.024(2) 0.025(2) 0.0060(19) -0.0016(19) 0.004(2)
C18 0.021(3) 0.033(3) 0.037(3) 0.012(2) 0.008(2) 0.004(2)
C25 0.016(2) 0.033(3) 0.038(3) 0.004(2) 0.003(2) 0.010(2)
O1 0.044(3) 0.057(3) 0.097(4) -0.025(3) 0.003(3) 0.023(2)
C33 0.034(3) 0.020(2) 0.026(2) -0.0049(19) 0.010(2) 0.003(2)
C17 0.026(3) 0.026(3) 0.035(3) 0.004(2) 0.001(2) 0.003(2)
C6 0.030(3) 0.024(3) 0.040(3) 0.001(2) 0.007(2) 0.011(2)
C24 0.022(2) 0.030(3) 0.033(3) -0.001(2) 0.009(2) 0.008(2)
C31 0.052(4) 0.028(3) 0.020(2) 0.001(2) 0.001(2) 0.014(3)
C36 0.022(2) 0.026(2) 0.022(2) 0.0004(19) 0.0018(19) 0.006(2)
C5 0.032(3) 0.031(3) 0.056(4) 0.009(3) 0.002(3) 0.019(2)
C13 0.031(3) 0.031(3) 0.023(2) 0.004(2) -0.003(2) 0.002(2)
C32 0.049(3) 0.023(3) 0.021(2) 0.0005(19) 0.013(2) 0.006(2)
C30 0.038(3) 0.029(3) 0.021(2) 0.001(2) -0.005(2) 0.011(2)
C20 0.033(3) 0.046(3) 0.035(3) 0.006(2) 0.016(2) 0.013(3)
C11 0.051(4) 0.049(4) 0.019(3) -0.004(2) 0.003(2) 0.005(3)
C34 0.033(3) 0.065(4) 0.036(3) -0.015(3) 0.008(2) 0.015(3)
C12 0.034(3) 0.039(3) 0.024(3) 0.003(2) -0.005(2) -0.004(3)
C10 0.047(3) 0.040(3) 0.024(3) -0.008(2) 0.007(2) 0.013(3)
C4 0.027(3) 0.036(3) 0.041(3) 0.016(2) -0.005(2) 0.012(2)
C14 0.059(4) 0.047(4) 0.031(3) 0.002(3) -0.016(3) 0.023(3)
C40 0.055(4) 0.048(4) 0.042(3) 0.021(3) -0.002(3) 0.015(3)
C43 0.042(4) 0.045(4) 0.078(5) -0.004(3) 0.014(3) 0.016(3)
C44 0.039(4) 0.051(4) 0.097(6) -0.016(4) 0.016(4) 0.011(3)
C42 0.037(4) 0.061(5) 0.152(9) -0.035(5) -0.003(5) 0.014(4)
C41 0.049(5) 0.098(7) 0.121(8) -0.056(6) -0.002(5) 0.013(5)

loop_
_atom_type_symbol
_atom_type_description
_atom_type_scat_dispersion_real
_atom_type_scat_dispersion_imag
_atom_type_scat_source
C C 0.0033 0.0016 'International Tables Vol C Tables 4.2.6.8 and 6.1.1.4'
H H 0.0000 0.0000 'International Tables Vol C Tables 4.2.6.8 and 6.1.1.4'
N N 0.0061 0.0033 'International Tables Vol C Tables 4.2.6.8 and 6.1.1.4'
Ge Ge 0.1547 1.8001 'International Tables Vol C Tables 4.2.6.8 and 6.1.1.4'
O O 0.0106 0.0060 'International Tables Vol C Tables 4.2.6.8 and 6.1.1.4'

loop_
_geom_angle_atom_site_label_1
_geom_angle_atom_site_label_2
_geom_angle_atom_site_label_3
_geom_angle
_geom_angle_site_symmetry_1
_geom_angle_site_symmetry_3
_geom_angle_publ_flag
N1 Ge1 N9 79.49(15) . . ?
N1 Ge1 N3 85.03(14) . . ?
N9 Ge1 N3 110.16(14) . . ?
N6 Ge2 N4 79.74(15) . . ?
N6 Ge2 N8 85.37(14) . . ?
N4 Ge2 N8 109.87(14) . . ?
C8 N1 C1 109.3(3) . . ?
C8 N1 Ge1 129.9(3) . . ?
C1 N1 Ge1 110.0(3) . . ?
C35 N9 C21 121.9(4) . . ?
C35 N9 Ge1 120.1(3) . . ?
C21 N9 Ge1 118.0(3) . . ?
C29 N8 C33 118.9(4) . . ?
C29 N8 Ge2 125.5(3) . . ?
C33 N8 Ge2 115.4(3) . . ?
C15 N4 C1 122.3(4) . . ?
C15 N4 Ge2 119.7(3) . . ?
C1 N4 Ge2 117.8(3) . . ?
C19 N5 C15 120.1(4) . . ?
C19 N5 H5 119.9 . . ?
C15 N5 H5 119.9 . . ?
C9 N3 C13 119.0(4) . . ?
C9 N3 Ge1 125.9(3) . . ?
C13 N3 Ge1 115.2(3) . . ?
C28 N6 C21 109.2(3) . . ?
C28 N6 Ge2 129.1(3) . . ?
C21 N6 Ge2 110.0(3) . . ?
C39 N10 C35 119.9(4) . . ?
C39 N10 H10 120.1 . . ?
C35 N10 H10 120.1 . . ?
C28 N7 C29 122.4(4) . . ?
C8 N2 C9 122.1(4) . . ?
N10 C35 N9 113.8(4) . . ?
N10 C35 C36 120.8(4) . . ?
N9 C35 C36 125.4(4) . . ?
C23 C22 C27 121.0(4) . . ?
C23 C22 C21 131.1(4) . . ?
C27 C22 C21 107.9(4) . . ?
C22 C23 C24 117.5(4) . . ?
C22 C23 H23 121.3 . . ?
C24 C23 H23 121.3 . . ?
N5 C15 N4 114.0(4) . . ?
N5 C15 C16 121.1(4) . . ?
N4 C15 C16 124.9(4) . . ?
C3 C2 C7 120.6(4) . . ?
C3 C2 C1 131.2(4) . . ?
C7 C2 C1 108.2(4) . . ?
C6 C7 C2 122.1(4) . . ?
C6 C7 C8 130.6(4) . . ?
C2 C7 C8 107.2(4) . . ?
C26 C27 C22 121.7(4) . . ?
C26 C27 C28 130.7(4) . . ?
C22 C27 C28 107.5(4) . . ?
C17 C16 C15 118.6(4) . . ?
C17 C16 H16 120.7 . . ?
C15 C16 H16 120.7 . . ?
N9 C21 N6 115.2(3) . . ?
N9 C21 C22 118.1(4) . . ?
N6 C21 C22 102.3(3) . . ?
N9 C21 C1 105.3(3) . . ?
N6 C21 C1 102.9(3) . . ?
C22 C21 C1 112.2(3) . . ?
N2 C8 N1 129.9(4) . . ?
N2 C8 C7 121.7(4) . . ?
N1 C8 C7 108.4(4) . . ?
N4 C1 N1 114.9(3) . . ?
N4 C1 C2 118.0(4) . . ?
N1 C1 C2 102.4(3) . . ?
N4 C1 C21 105.6(3) . . ?
N1 C1 C21 102.6(3) . . ?
C2 C1 C21 112.5(3) . . ?
N7 C28 N6 130.2(4) . . ?
N7 C28 C27 121.5(4) . . ?
N6 C28 C27 108.3(4) . . ?
C27 C26 C25 117.5(4) . . ?
C27 C26 H26 121.3 . . ?
C25 C26 H26 121.3 . . ?
N3 C9 N2 125.5(4) . . ?
N3 C9 C10 119.9(4) . . ?
N2 C9 C10 114.5(4) . . ?
C39 C38 C37 118.5(5) . . ?
C39 C38 H38 120.7 . . ?
C37 C38 H38 120.7 . . ?
N10 C39 C38 122.2(4) . . ?
N10 C39 C40 116.8(5) . . ?
C38 C39 C40 121.1(5) . . ?
C36 C37 C38 119.9(5) . . ?
C36 C37 H37 120.0 . . ?
C38 C37 H37 120.0 . . ?
N8 C29 N7 125.5(4) . . ?
N8 C29 C30 119.9(4) . . ?
N7 C29 C30 114.6(4) . . ?
N5 C19 C18 121.4(4) . . ?
N5 C19 C20 117.3(4) . . ?
C18 C19 C20 121.3(4) . . ?
C2 C3 C4 117.7(5) . . ?
C2 C3 H3 121.1 . . ?
C4 C3 H3 121.1 . . ?
C19 C18 C17 119.0(5) . . ?
C19 C18 H18 120.5 . . ?
C17 C18 H18 120.5 . . ?
C26 C25 C24 120.7(4) . . ?
C26 C25 H25 119.6 . . ?
C24 C25 H25 119.6 . . ?
C44 O1 C41 107.9(5) . . ?
N8 C33 C32 121.2(5) . . ?
N8 C33 C34 119.2(4) . . ?
C32 C33 C34 119.5(4) . . ?
C16 C17 C18 119.7(5) . . ?
C16 C17 H17 120.2 . . ?
C18 C17 H17 120.2 . . ?
C7 C6 C5 116.9(5) . . ?
C7 C6 H6 121.5 . . ?
C5 C6 H6 121.5 . . ?
C25 C24 C23 121.5(4) . . ?
C25 C24 H24 119.3 . . ?
C23 C24 H24 119.3 . . ?
C30 C31 C32 119.6(5) . . ?
C30 C31 H31 120.2 . . ?
C32 C31 H31 120.2 . . ?
C37 C36 C35 118.7(4) . . ?
C37 C36 H36 120.6 . . ?
C35 C36 H36 120.6 . . ?
C6 C5 C4 121.5(4) . . ?
C6 C5 H5A 119.3 . . ?
C4 C5 H5A 119.3 . . ?
N3 C13 C12 121.3(5) . . ?
N3 C13 C14 118.9(4) . . ?
C12 C13 C14 119.7(5) . . ?
C31 C32 C33 119.9(5) . . ?
C31 C32 H32 120.1 . . ?
C33 C32 H32 120.1 . . ?
C31 C30 C29 120.4(5) . . ?
C31 C30 H30 119.8 . . ?
C29 C30 H30 119.8 . . ?
C19 C20 H20A 109.5 . . ?
C19 C20 H20B 109.5 . . ?
H20A C20 H20B 109.5 . . ?
C19 C20 H20C 109.5 . . ?
H20A C20 H20C 109.5 . . ?
H20B C20 H20C 109.5 . . ?
C10 C11 C12 119.6(5) . . ?
C10 C11 H11 120.2 . . ?
C12 C11 H11 120.2 . . ?
C33 C34 H34A 109.5 . . ?
C33 C34 H34B 109.5 . . ?
H34A C34 H34B 109.5 . . ?
C33 C34 H34C 109.5 . . ?
H34A C34 H34C 109.5 . . ?
H34B C34 H34C 109.5 . . ?
C11 C12 C13 119.9(5) . . ?
C11 C12 H12 120.0 . . ?
C13 C12 H12 120.0 . . ?
C11 C10 C9 120.0(5) . . ?
C11 C10 H10A 120.0 . . ?
C9 C10 H10A 120.0 . . ?
C5 C4 C3 121.0(5) . . ?
C5 C4 H4 119.5 . . ?
C3 C4 H4 119.5 . . ?
C13 C14 H14A 109.5 . . ?
C13 C14 H14B 109.5 . . ?
H14A C14 H14B 109.5 . . ?
C13 C14 H14C 109.5 . . ?
H14A C14 H14C 109.5 . . ?
H14B C14 H14C 109.5 . . ?
C39 C40 H40A 109.5 . . ?
C39 C40 H40B 109.5 . . ?
H40A C40 H40B 109.5 . . ?
C39 C40 H40C 109.5 . . ?
H40A C40 H40C 109.5 . . ?
H40B C40 H40C 109.5 . . ?
C42 C43 C44 104.8(5) . . ?
C42 C43 H43A 110.8 . . ?
C44 C43 H43A 110.8 . . ?
C42 C43 H43B 110.8 . . ?
C44 C43 H43B 110.8 . . ?
H43A C43 H43B 108.9 . . ?
O1 C44 C43 108.3(5) . . ?
O1 C44 H44A 110.0 . . ?
C43 C44 H44A 110.0 . . ?
O1 C44 H44B 110.0 . . ?
C43 C44 H44B 110.0 . . ?
H44A C44 H44B 108.4 . . ?
C41 C42 C43 106.0(6) . . ?
C41 C42 H42A 110.5 . . ?
C43 C42 H42A 110.5 . . ?
C41 C42 H42B 110.5 . . ?
C43 C42 H42B 110.5 . . ?
H42A C42 H42B 108.7 . . ?
O1 C41 C42 108.8(6) . . ?
O1 C41 H41A 109.9 . . ?
C42 C41 H41A 109.9 . . ?
O1 C41 H41B 109.9 . . ?
C42 C41 H41B 109.9 . . ?
H41A C41 H41B 108.3 . . ?

loop_
_geom_bond_atom_site_label_1
_geom_bond_atom_site_label_2
_geom_bond_distance
_geom_bond_site_symmetry_2
_geom_bond_publ_flag
Ge1 N1 1.930(3) . ?
Ge1 N9 1.962(4) . ?
Ge1 N3 2.146(4) . ?
Ge2 N6 1.939(3) . ?
Ge2 N4 1.969(3) . ?
Ge2 N8 2.157(4) . ?
N1 C8 1.344(5) . ?
N1 C1 1.471(5) . ?
N9 C35 1.373(5) . ?
N9 C21 1.438(5) . ?
N8 C29 1.364(6) . ?
N8 C33 1.368(6) . ?
N4 C15 1.372(6) . ?
N4 C1 1.442(5) . ?
N5 C19 1.338(6) . ?
N5 C15 1.339(5) . ?
N5 H5 0.8800 . ?
N3 C9 1.361(6) . ?
N3 C13 1.369(6) . ?
N6 C28 1.342(5) . ?
N6 C21 1.476(5) . ?
N10 C39 1.340(6) . ?
N10 C35 1.339(5) . ?
N10 H10 0.8800 . ?
N7 C28 1.308(5) . ?
N7 C29 1.368(6) . ?
N2 C8 1.307(6) . ?
N2 C9 1.369(6) . ?
C35 C36 1.396(6) . ?
C22 C23 1.371(6) . ?
C22 C27 1.387(6) . ?
C22 C21 1.510(6) . ?
C23 C24 1.390(6) . ?
C23 H23 0.9500 . ?
C15 C16 1.393(6) . ?
C2 C3 1.383(6) . ?
C2 C7 1.388(6) . ?
C2 C1 1.506(6) . ?
C7 C6 1.381(6) . ?
C7 C8 1.475(6) . ?
C27 C26 1.379(6) . ?
C27 C28 1.475(6) . ?
C16 C17 1.374(7) . ?
C16 H16 0.9500 . ?
C21 C1 1.638(6) . ?
C26 C25 1.383(7) . ?
C26 H26 0.9500 . ?
C9 C10 1.405(6) . ?
C38 C39 1.369(7) . ?
C38 C37 1.381(7) . ?
C38 H38 0.9500 . ?
C39 C40 1.505(7) . ?
C37 C36 1.376(7) . ?
C37 H37 0.9500 . ?
C29 C30 1.396(6) . ?
C19 C18 1.374(7) . ?
C19 C20 1.501(6) . ?
C3 C4 1.390(7) . ?
C3 H3 0.9500 . ?
C18 C17 1.384(7) . ?
C18 H18 0.9500 . ?
C25 C24 1.386(7) . ?
C25 H25 0.9500 . ?
O1 C44 1.381(7) . ?
O1 C41 1.400(8) . ?
C33 C32 1.374(7) . ?
C33 C34 1.501(7) . ?
C17 H17 0.9500 . ?
C6 C5 1.386(7) . ?
C6 H6 0.9500 . ?
C24 H24 0.9500 . ?
C31 C30 1.359(7) . ?
C31 C32 1.367(7) . ?
C31 H31 0.9500 . ?
C36 H36 0.9500 . ?
C5 C4 1.389(8) . ?
C5 H5A 0.9500 . ?
C13 C12 1.374(7) . ?
C13 C14 1.498(7) . ?
C32 H32 0.9500 . ?
C30 H30 0.9500 . ?
C20 H20A 0.9800 . ?
C20 H20B 0.9800 . ?
C20 H20C 0.9800 . ?
C11 C10 1.364(7) . ?
C11 C12 1.368(8) . ?
C11 H11 0.9500 . ?
C34 H34A 0.9800 . ?
C34 H34B 0.9800 . ?
C34 H34C 0.9800 . ?
C12 H12 0.9500 . ?
C10 H10A 0.9500 . ?
C4 H4 0.9500 . ?
C14 H14A 0.9800 . ?
C14 H14B 0.9800 . ?
C14 H14C 0.9800 . ?
C40 H40A 0.9800 . ?
C40 H40B 0.9800 . ?
C40 H40C 0.9800 . ?
C43 C42 1.462(9) . ?
C43 C44 1.496(8) . ?
C43 H43A 0.9900 . ?
C43 H43B 0.9900 . ?
C44 H44A 0.9900 . ?
C44 H44B 0.9900 . ?
C42 C41 1.461(10) . ?
C42 H42A 0.9900 . ?
C42 H42B 0.9900 . ?
C41 H41A 0.9900 . ?
C41 H41B 0.9900 . ?

loop_
_geom_torsion_atom_site_label_1
_geom_torsion_atom_site_label_2
_geom_torsion_atom_site_label_3
_geom_torsion_atom_site_label_4
_geom_torsion
_geom_torsion_site_symmetry_1
_geom_torsion_site_symmetry_2
_geom_torsion_site_symmetry_3
_geom_torsion_site_symmetry_4
_geom_torsion_publ_flag
C39 N10 C35 N9 -178.9(4) . . . . ?
C39 N10 C35 C36 1.3(6) . . . . ?
C21 N9 C35 N10 -173.2(4) . . . . ?
Ge1 N9 C35 N10 5.3(5) . . . . ?
C21 N9 C35 C36 6.5(6) . . . . ?
Ge1 N9 C35 C36 -175.0(3) . . . . ?
C27 C22 C23 C24 -1.1(7) . . . . ?
C21 C22 C23 C24 177.2(4) . . . . ?
C19 N5 C15 N4 178.8(4) . . . . ?
C19 N5 C15 C16 -0.8(6) . . . . ?
C1 N4 C15 N5 -171.4(4) . . . . ?
Ge2 N4 C15 N5 4.5(5) . . . . ?
C1 N4 C15 C16 8.1(6) . . . . ?
Ge2 N4 C15 C16 -176.0(3) . . . . ?
C3 C2 C7 C6 3.4(7) . . . . ?
C1 C2 C7 C6 -174.5(4) . . . . ?
C3 C2 C7 C8 -178.0(4) . . . . ?
C1 C2 C7 C8 4.1(5) . . . . ?
C23 C22 C27 C26 3.8(7) . . . . ?
C21 C22 C27 C26 -174.8(4) . . . . ?
C23 C22 C27 C28 -177.6(4) . . . . ?
C21 C22 C27 C28 3.7(5) . . . . ?
N5 C15 C16 C17 1.7(6) . . . . ?
N4 C15 C16 C17 -177.8(4) . . . . ?
C35 N9 C21 N6 -64.4(5) . . . . ?
Ge1 N9 C21 N6 117.0(3) . . . . ?
C35 N9 C21 C22 56.7(5) . . . . ?
Ge1 N9 C21 C22 -121.8(3) . . . . ?
C35 N9 C21 C1 -177.0(3) . . . . ?
Ge1 N9 C21 C1 4.4(4) . . . . ?
C28 N6 C21 N9 151.6(4) . . . . ?
Ge2 N6 C21 N9 -61.5(4) . . . . ?
C28 N6 C21 C22 22.2(4) . . . . ?
Ge2 N6 C21 C22 169.1(3) . . . . ?
C28 N6 C21 C1 -94.4(4) . . . . ?
Ge2 N6 C21 C1 52.5(3) . . . . ?
C23 C22 C21 N9 38.8(7) . . . . ?
C27 C22 C21 N9 -142.7(4) . . . . ?
C23 C22 C21 N6 166.4(5) . . . . ?
C27 C22 C21 N6 -15.1(4) . . . . ?
C23 C22 C21 C1 -84.0(6) . . . . ?
C27 C22 C21 C1 94.5(4) . . . . ?
C9 N2 C8 N1 -5.9(8) . . . . ?
C9 N2 C8 C7 170.1(4) . . . . ?
C1 N1 C8 N2 156.6(5) . . . . ?
Ge1 N1 C8 N2 16.4(7) . . . . ?
C1 N1 C8 C7 -19.9(5) . . . . ?
Ge1 N1 C8 C7 -160.0(3) . . . . ?
C6 C7 C8 N2 11.4(8) . . . . ?
C2 C7 C8 N2 -167.1(4) . . . . ?
C6 C7 C8 N1 -171.8(5) . . . . ?
C2 C7 C8 N1 9.7(5) . . . . ?
C15 N4 C1 N1 -66.4(5) . . . . ?
Ge2 N4 C1 N1 117.7(3) . . . . ?
C15 N4 C1 C2 54.5(5) . . . . ?
Ge2 N4 C1 C2 -121.4(4) . . . . ?
C15 N4 C1 C21 -178.8(3) . . . . ?
Ge2 N4 C1 C21 5.3(4) . . . . ?
C8 N1 C1 N4 150.6(4) . . . . ?
Ge1 N1 C1 N4 -61.0(4) . . . . ?
C8 N1 C1 C2 21.4(4) . . . . ?
Ge1 N1 C1 C2 169.9(3) . . . . ?
C8 N1 C1 C21 -95.4(4) . . . . ?
Ge1 N1 C1 C21 53.1(3) . . . . ?
C3 C2 C1 N4 40.3(7) . . . . ?
C7 C2 C1 N4 -142.1(4) . . . . ?
C3 C2 C1 N1 167.5(5) . . . . ?
C7 C2 C1 N1 -14.9(5) . . . . ?
C3 C2 C1 C21 -83.0(6) . . . . ?
C7 C2 C1 C21 94.6(4) . . . . ?
N9 C21 C1 N4 85.9(4) . . . . ?
N6 C21 C1 N4 -35.2(4) . . . . ?
C22 C21 C1 N4 -144.4(3) . . . . ?
N9 C21 C1 N1 -34.8(4) . . . . ?
N6 C21 C1 N1 -155.8(3) . . . . ?
C22 C21 C1 N1 94.9(4) . . . . ?
N9 C21 C1 C2 -144.2(3) . . . . ?
N6 C21 C1 C2 94.8(4) . . . . ?
C22 C21 C1 C2 -14.4(5) . . . . ?
C29 N7 C28 N6 -7.0(7) . . . . ?
C29 N7 C28 C27 170.8(4) . . . . ?
C21 N6 C28 N7 157.2(5) . . . . ?
Ge2 N6 C28 N7 18.6(7) . . . . ?
C21 N6 C28 C27 -20.8(5) . . . . ?
Ge2 N6 C28 C27 -159.5(3) . . . . ?
C26 C27 C28 N7 10.7(8) . . . . ?
C22 C27 C28 N7 -167.7(4) . . . . ?
C26 C27 C28 N6 -171.0(5) . . . . ?
C22 C27 C28 N6 10.6(5) . . . . ?
C22 C27 C26 C25 -3.1(7) . . . . ?
C28 C27 C26 C25 178.7(5) . . . . ?
C13 N3 C9 N2 175.6(5) . . . . ?
Ge1 N3 C9 N2 -2.9(7) . . . . ?
C13 N3 C9 C10 -6.2(7) . . . . ?
Ge1 N3 C9 C10 175.3(4) . . . . ?
C8 N2 C9 N3 -0.5(8) . . . . ?
C8 N2 C9 C10 -178.8(5) . . . . ?
C35 N10 C39 C38 -1.2(7) . . . . ?
C35 N10 C39 C40 179.4(4) . . . . ?
C37 C38 C39 N10 0.3(8) . . . . ?
C37 C38 C39 C40 179.7(5) . . . . ?
C39 C38 C37 C36 0.5(7) . . . . ?
C33 N8 C29 N7 176.2(4) . . . . ?
Ge2 N8 C29 N7 1.4(6) . . . . ?
C33 N8 C29 C30 -4.5(6) . . . . ?
Ge2 N8 C29 C30 -179.4(3) . . . . ?
C28 N7 C29 N8 -3.0(7) . . . . ?
C28 N7 C29 C30 177.7(4) . . . . ?
C15 N5 C19 C18 -1.0(7) . . . . ?
C15 N5 C19 C20 178.2(4) . . . . ?
C7 C2 C3 C4 -0.9(7) . . . . ?
C1 C2 C3 C4 176.5(5) . . . . ?
N5 C19 C18 C17 1.8(7) . . . . ?
C20 C19 C18 C17 -177.4(5) . . . . ?
C27 C26 C25 C24 -0.1(7) . . . . ?
C29 N8 C33 C32 3.5(7) . . . . ?
Ge2 N8 C33 C32 178.8(4) . . . . ?
C29 N8 C33 C34 -173.8(4) . . . . ?
Ge2 N8 C33 C34 1.6(6) . . . . ?
C15 C16 C17 C18 -0.9(7) . . . . ?
C19 C18 C17 C16 -0.8(7) . . . . ?
C2 C7 C6 C5 -3.1(7) . . . . ?
C8 C7 C6 C5 178.7(5) . . . . ?
C26 C25 C24 C23 2.8(8) . . . . ?
C22 C23 C24 C25 -2.2(7) . . . . ?
C38 C37 C36 C35 -0.5(7) . . . . ?
N10 C35 C36 C37 -0.4(6) . . . . ?
N9 C35 C36 C37 179.8(4) . . . . ?
C7 C6 C5 C4 0.5(8) . . . . ?
C9 N3 C13 C12 3.0(7) . . . . ?
Ge1 N3 C13 C12 -178.3(4) . . . . ?
C9 N3 C13 C14 -173.8(5) . . . . ?
Ge1 N3 C13 C14 4.8(6) . . . . ?
C30 C31 C32 C33 -1.2(8) . . . . ?
N8 C33 C32 C31 -0.6(7) . . . . ?
C34 C33 C32 C31 176.6(5) . . . . ?
C32 C31 C30 C29 0.1(8) . . . . ?
N8 C29 C30 C31 2.8(7) . . . . ?
N7 C29 C30 C31 -177.8(4) . . . . ?
C10 C11 C12 C13 -1.9(9) . . . . ?
N3 C13 C12 C11 1.1(8) . . . . ?
C14 C13 C12 C11 177.9(5) . . . . ?
C12 C11 C10 C9 -1.3(9) . . . . ?
N3 C9 C10 C11 5.4(8) . . . . ?
N2 C9 C10 C11 -176.2(5) . . . . ?
C6 C5 C4 C3 2.0(8) . . . . ?
C2 C3 C4 C5 -1.7(7) . . . . ?
C41 O1 C44 C43 20.4(9) . . . . ?
C42 C43 C44 O1 -12.7(9) . . . . ?
C44 C43 C42 C41 0.5(10) . . . . ?
C44 O1 C41 C42 -20.2(10) . . . . ?
C43 C42 C41 O1 11.7(11) . . . . ?
